data_2011460
loop_
_publ_author_name
'Arjuna Gowda, K. V.'
'Kokila, M. K.'
Puttaraja
'Kulkarni, M. V.'
'Shivaprakash, N. C.'

_publ_section_title
;
 (<i>E</i>)-<i>N</i>-Benzylidene-3-chloro-4-fluoroaniline
;
_journal_issue 10
_journal_name_full 'Acta Crystallographica Section C'
_journal_page_first e481
_journal_page_last e482
_journal_paper_doi 10.1107/S0108270100012166
_journal_volume 56
_journal_year 2000
_chemical_formula_moiety 'C13 H9 Cl F N'
_chemical_formula_structural 'C13 H9 Cl F N'
_chemical_formula_sum 'C13 H9 Cl F N'
_chemical_formula_weight 233.66
_chemical_melting_point 312.15
_chemical_name_common 'organofluorine derivative'
_chemical_name_systematic N-arylenamine-3-chloro-4-fluoroaniline
_space_group_IT_number 14
_symmetry_cell_setting monoclinic
_symmetry_space_group_name_Hall '-P 2ybc'
_symmetry_space_group_name_H-M 'P 1 21/c 1'
_cell_angle_alpha 90.00
_cell_angle_beta 94.227(8)
_cell_angle_gamma 90.00
_cell_formula_units_Z 4
_cell_length_a 5.7874(7)
_cell_length_b 7.5327(7)
_cell_length_c 25.3418(19)
_cell_measurement_reflns_used 25
_cell_measurement_temperature 293(2)
_cell_measurement_theta_max 40
_cell_measurement_theta_min 30
_cell_volume 1101.76(19)
_computing_cell_refinement CAD-4-PC
_computing_data_collection 'CAD-4-PC (Enraf--Nonius, 1993)'
_computing_data_reduction 'MolEN (Fair, 1990)'
_computing_publication_material SHELXL97
_computing_structure_refinement 'SHELXL97 (Sheldrick, 1997)'
_computing_structure_solution 'SHELXS97 (Sheldrick, 1997)'
_diffrn_ambient_temperature 293(2)
_diffrn_measured_fraction_theta_full .925
_diffrn_measured_fraction_theta_max .925
_diffrn_measurement_device_type 'Nonius CAD-4'
_diffrn_measurement_method \w-2\q
_diffrn_radiation_monochromator graphite
_diffrn_radiation_source 'fine-focus sealed tube'
_diffrn_radiation_type CuK\a
_diffrn_radiation_wavelength 1.54180
_diffrn_reflns_av_R_equivalents .024
_diffrn_reflns_av_sigmaI/netI .0127
_diffrn_reflns_limit_h_max 7
_diffrn_reflns_limit_h_min 0
_diffrn_reflns_limit_k_max 9
_diffrn_reflns_limit_k_min 0
_diffrn_reflns_limit_l_max 30
_diffrn_reflns_limit_l_min -30
_diffrn_reflns_number 2285
_diffrn_reflns_theta_full 69.86
_diffrn_reflns_theta_max 69.86
_diffrn_reflns_theta_min 3.50
_diffrn_standards_decay_% 1
_diffrn_standards_interval_time 60
_diffrn_standards_number 2
_exptl_absorpt_coefficient_mu 2.936
_exptl_absorpt_correction_type none
_exptl_crystal_colour 'pale yellow'
_exptl_crystal_density_diffrn 1.409
_exptl_crystal_density_meas 1.408
_exptl_crystal_density_method flotation
_exptl_crystal_description needle
_exptl_crystal_F_000 480
_exptl_crystal_size_max .2
_exptl_crystal_size_mid .1
_exptl_crystal_size_min .1
_refine_diff_density_max .159
_refine_diff_density_min -.239
_refine_ls_extinction_coef .0098(10)
_refine_ls_extinction_method SHELXL97
_refine_ls_goodness_of_fit_ref .976
_refine_ls_hydrogen_treatment noref
_refine_ls_matrix_type full
_refine_ls_number_parameters 146
_refine_ls_number_reflns 2082
_refine_ls_number_restraints 0
_refine_ls_restrained_S_all .976
_refine_ls_R_factor_all .041
_refine_ls_R_factor_gt .035
_refine_ls_shift/su_max .016
_refine_ls_shift/su_mean .002
_refine_ls_structure_factor_coef Fsqd
_refine_ls_weighting_details 'w = 1/[\s^2^(Fo^2^)+(0.0776P)^2^+0.2845P] where P = (Fo^2^+2Fc^2^)/3'
_refine_ls_weighting_scheme calc
_refine_ls_wR_factor_ref .123
_reflns_number_gt 1798
_reflns_number_total 2082
_reflns_threshold_expression I>3\s(I)
_cod_data_source_file qd0015.cif
_cod_data_source_block I
_cod_depositor_comments
;
The following automatic conversions were performed:
'_symmetry_cell_setting' value 'Monoclinic' changed to 'monoclinic'
according to '/home/saulius/struct/CIF-dictionaries/cif_core.dic'
dictionary named 'cif_core.dic' version 2.4.1 from 2010-06-29.

Automatic conversion script
Id: cif_fix_enum 1527 2010-12-29 10:47:43Z saulius 

The following automatic conversions were performed:

'_chemical_melting_point' value '(39+273)' was changed to '312.15' -
it was converted from degrees Celsius(C) to Kelvins(K).

Automatic conversion script
Id: cif_fix_values 1646 2011-03-28 12:23:43Z adriana 

The following automatic conversions were performed:

'_chemical_melting_point' value '(39+273)' was changed to '312.15' -
it was converted from degrees Celsius(C) to
Kelvins(K).

'_symmetry_cell_setting' value 'Monoclinic' changed to
'monoclinic' according to
/home/saulius/struct/CIF-dictionaries/cif_core.dic dictionary named
'cif_core.dic' version 2.4.1 from 2010-06-29.

Automatic conversion script
Id: cif_fix_values 1715 2011-07-08 13:25:40Z adriana 

The following automatic conversions were performed:

'_refine_ls_weighting_scheme' value 'calc w =
1/[\s^2^(Fo^2^)+(0.0776P)^2^+0.2845P] where P = (Fo^2^+2Fc^2^)/3' was
changed to 'calc'. New tag '_refine_ls_weighting_details' was
created. The value of the new tag was set to 'w =
1/[\s^2^(Fo^2^)+(0.0776P)^2^+0.2845P] where P = (Fo^2^+2Fc^2^)/3'.

Automatic conversion script
Id: cif_fix_values 3143 2015-03-26 13:38:13Z robertas 
;
_cod_original_sg_symbol_H-M 'P 21/c'
_cod_database_code 2011460

loop_
_symmetry_equiv_pos_as_xyz
'x, y, z'
'-x, y+1/2, -z+1/2'
'-x, -y, -z'
'x, -y-1/2, z-1/2'

loop_
_atom_site_label
_atom_site_fract_x
_atom_site_fract_y
_atom_site_fract_z
_atom_site_U_iso_or_equiv
_atom_site_adp_type
_atom_site_calc_flag
_atom_site_refinement_flags
_atom_site_occupancy
_atom_site_disorder_assembly
_atom_site_disorder_group
_atom_site_type_symbol
Cl .23690(9) .33499(8) .007812(18) .0752(2) Uani d . 1 . . Cl
F -.2126(2) .16109(18) -.01121(4) .0768(4) Uani d . 1 . . F
N .0970(2) .1474(2) .20009(6) .0526(4) Uani d . 1 . . N
C1 .0272(3) .1607(2) .14549(6) .0469(4) Uani d . 1 . . C
C2 .1567(3) .2408(2) .10776(6) .0508(4) Uani d . 1 . . C
H2 .2980 .2940 .1180 .061 Uiso calc R 1 . . H
C3 .0741(3) .2409(2) .05517(6) .0522(4) Uani d . 1 . . C
C4 -.1356(3) .1627(2) .04033(7) .0556(5) Uani d . 1 . . C
C5 -.2655(3) .0829(3) .07672(8) .0594(5) Uani d . 1 . . C
H5 -.4065 .0299 .0662 .071 Uiso calc R 1 . . H
C6 -.1834(3) .0825(2) .12925(7) .0531(4) Uani d . 1 . . C
H6 -.2707 .0289 .1542 .064 Uiso calc R 1 . . H
C7 .2863(3) .2076(2) .21913(7) .0526(4) Uani d . 1 . . C
H7 .3813 .2671 .1969 .063 Uiso calc R 1 . . H
C1' .3642(3) .1879(2) .27521(6) .0464(4) Uani d . 1 . . C
C2' .2266(3) .1038(2) .31055(7) .0530(4) Uani d . 1 . . C
H2' .0824 .0589 .2987 .064 Uiso calc R 1 . . H
C3' .3038(3) .0869(3) .36310(7) .0603(5) Uani d . 1 . . C
H3' .2115 .0304 .3865 .072 Uiso calc R 1 . . H
C4' .5174(3) .1535(2) .38112(7) .0578(5) Uani d . 1 . . C
H4' .5676 .1435 .4167 .069 Uiso calc R 1 . . H
C5' .6561(3) .2345(3) .34642(7) .0590(5) Uani d . 1 . . C
H5' .8006 .2784 .3585 .071 Uiso calc R 1 . . H
C6' .5807(3) .2506(3) .29361(7) .0564(4) Uani d . 1 . . C
H6' .6759 .3038 .2702 .068 Uiso calc R 1 . . H

loop_
_atom_site_aniso_label
_atom_site_aniso_U_11
_atom_site_aniso_U_22
_atom_site_aniso_U_33
_atom_site_aniso_U_12
_atom_site_aniso_U_13
_atom_site_aniso_U_23
Cl .0817(4) .1006(5) .0448(3) .0019(3) .0146(2) .0118(2)
F .0834(8) .1009(10) .0433(6) .0094(6) -.0146(5) -.0051(5)
N .0523(8) .0650(9) .0402(7) -.0025(6) .0026(6) .0031(6)
C1 .0507(9) .0504(8) .0396(8) .0052(7) .0023(7) .0007(6)
C2 .0494(9) .0596(10) .0431(8) .0005(7) .0020(7) -.0010(7)
C3 .0595(10) .0588(10) .0386(8) .0101(8) .0060(7) .0012(7)
C4 .0630(10) .0615(10) .0409(9) .0133(8) -.0067(7) -.0048(7)
C5 .0525(9) .0659(11) .0580(10) .0001(8) -.0087(8) -.0030(9)
C6 .0494(9) .0591(10) .0507(9) .0001(7) .0029(7) .0028(8)
C7 .0549(9) .0621(10) .0411(9) -.0023(8) .0056(7) .0042(7)
C1' .0486(8) .0508(9) .0398(8) .0019(6) .0034(6) -.0011(6)
C2' .0511(9) .0648(10) .0431(9) -.0090(7) .0039(7) -.0024(7)
C3' .0686(11) .0714(11) .0416(9) -.0126(9) .0089(8) .0019(8)
C4' .0694(11) .0634(11) .0393(8) .0037(8) -.0053(8) -.0035(7)
C5' .0505(9) .0670(11) .0580(10) -.0023(8) -.0064(8) -.0045(9)
C6' .0517(9) .0655(11) .0522(10) -.0073(8) .0053(7) .0043(8)

loop_
_atom_type_symbol
_atom_type_description
_atom_type_scat_dispersion_real
_atom_type_scat_dispersion_imag
_atom_type_scat_source
C C .0181 .0091 'International Tables Vol C Tables 4.2.6.8 and 6.1.1.4'
H H .0000 .0000 'International Tables Vol C Tables 4.2.6.8 and 6.1.1.4'
Cl Cl .3639 .7018 'International Tables Vol C Tables 4.2.6.8 and 6.1.1.4'
F F .0727 .0534 'International Tables Vol C Tables 4.2.6.8 and 6.1.1.4'
N N .0311 .0180 'International Tables Vol C Tables 4.2.6.8 and 6.1.1.4'

loop_
_geom_angle_atom_site_label_1
_geom_angle_atom_site_label_2
_geom_angle_atom_site_label_3
_geom_angle
C7 N C1 122.06(15)
C6 C1 C2 118.98(15)
C6 C1 N 116.15(15)
C2 C1 N 124.84(15)
C3 C2 C1 119.75(16)
C4 C3 C2 119.88(16)
C4 C3 Cl 119.99(13)
C2 C3 Cl 120.11(14)
F C4 C5 119.31(17)
F C4 C3 119.33(17)
C5 C4 C3 121.34(16)
C4 C5 C6 118.90(17)
C5 C6 C1 121.14(17)
N C7 C1' 122.41(16)
C6' C1' C2' 118.89(15)
C6' C1' C7 119.82(15)
C2' C1' C7 121.28(15)
C3' C2' C1' 120.18(16)
C2' C3' C4' 120.29(17)
C5' C4' C3' 120.01(16)
C4' C5' C6' 119.99(16)
C5' C6' C1' 120.60(16)

loop_
_geom_bond_atom_site_label_1
_geom_bond_atom_site_label_2
_geom_bond_site_symmetry_2
_geom_bond_distance
_geom_bond_publ_flag
Cl C3 . 1.7310(18) ?
F C4 . 1.349(2) ?
N C7 . 1.249(2) ?
N C1 . 1.416(2) ?
C1 C6 . 1.388(2) ?
C1 C2 . 1.395(2) ?
C2 C3 . 1.382(2) ?
C3 C4 . 1.377(3) ?
C4 C5 . 1.370(3) ?
C5 C6 . 1.380(2) ?
C7 C1' . 1.466(2) ?
C1' C6' . 1.387(2) ?
C1' C2' . 1.394(2) ?
C2' C3' . 1.379(2) ?
C3' C4' . 1.380(3) ?
C4' C5' . 1.376(3) ?
C5' C6' . 1.382(2) ?

loop_
_cod_related_entry_id
_cod_related_entry_database
_cod_related_entry_code
1 ChemSpider 30652307
